data_7230039
loop_
_publ_author_name
'Fan, Qiangwen'
'Duan, Xiaowei'
'Yan, Hong'

_publ_section_title
;
 Solid state [2 + 2] photocycloaddition for constructing dimers of
 N,N&#x2032;-diacyl-1,4-dihydropyrazines based on thiourea-induced
 assembly
;
_journal_issue 8
_journal_name_full CrystEngComm
_journal_page_first 1151
_journal_paper_doi 10.1039/C7CE01996C
_journal_volume 20
_journal_year 2018
_chemical_formula_sum 'C11 H18 N4 O2 S'
_chemical_formula_weight 270.35
_space_group_crystal_system monoclinic
_space_group_IT_number 14
_space_group_name_Hall '-P 2ybc'
_space_group_name_H-M_alt 'P 1 21/c 1'
_symmetry_space_group_name_Hall '-P 2ybc'
_symmetry_space_group_name_H-M 'P 1 21/c 1'
_atom_sites_solution_hydrogens mixed
_audit_creation_method SHELXL-2018/1
_audit_update_record
;
2018-01-12 deposited with the CCDC.
2018-01-25 downloaded from the CCDC.
;
_cell_angle_alpha 90
_cell_angle_beta 91.88(3)
_cell_angle_gamma 90
_cell_formula_units_Z 8
_cell_length_a 15.286(3)
_cell_length_b 10.958(2)
_cell_length_c 16.735(3)
_cell_measurement_reflns_used 5236
_cell_measurement_temperature 293(2)
_cell_measurement_theta_max 27.8824
_cell_measurement_theta_min 2.2219
_cell_volume 2801.7(9)
_computing_structure_refinement 'SHELXL-2018/1 (Sheldrick, 2018)'
_diffrn_ambient_temperature 293(2)
_diffrn_measured_fraction_theta_full 0.999
_diffrn_measured_fraction_theta_max 0.994
_diffrn_measurement_device_type 'rigaku saturn'
_diffrn_measurement_method '\w scans'
_diffrn_radiation_monochromator confocal
_diffrn_radiation_source 'rotating anode'
_diffrn_radiation_type MoK\a
_diffrn_radiation_wavelength 0.71073
_diffrn_reflns_av_R_equivalents 0.0571
_diffrn_reflns_av_unetI/netI 0.0573
_diffrn_reflns_Laue_measured_fraction_full 0.999
_diffrn_reflns_Laue_measured_fraction_max 0.994
_diffrn_reflns_limit_h_max 20
_diffrn_reflns_limit_h_min -19
_diffrn_reflns_limit_k_max 14
_diffrn_reflns_limit_k_min -14
_diffrn_reflns_limit_l_max 22
_diffrn_reflns_limit_l_min -21
_diffrn_reflns_number 28188
_diffrn_reflns_point_group_measured_fraction_full 0.999
_diffrn_reflns_point_group_measured_fraction_max 0.994
_diffrn_reflns_theta_full 25.242
_diffrn_reflns_theta_max 27.928
_diffrn_reflns_theta_min 1.333
_exptl_absorpt_coefficient_mu 0.232
_exptl_absorpt_correction_type multi-scan
_exptl_absorpt_process_details crystalclear
_exptl_crystal_colour colorless
_exptl_crystal_density_diffrn 1.282
_exptl_crystal_description Orthorhombic
_exptl_crystal_F_000 1152
_exptl_crystal_size_max 0.200
_exptl_crystal_size_mid 0.180
_exptl_crystal_size_min 0.120
_exptl_transmission_factor_max 0.7453
_exptl_transmission_factor_min 0.5950
_refine_diff_density_max 0.251
_refine_diff_density_min -0.213
_refine_diff_density_rms 0.049
_refine_ls_extinction_coef 0.0137(15)
_refine_ls_extinction_expression Fc^*^=kFc[1+0.001xFc^2^\l^3^/sin(2\q)]^-1/4^
_refine_ls_extinction_method 'SHELXL-2018/1 (Sheldrick 2018)'
_refine_ls_goodness_of_fit_ref 0.989
_refine_ls_hydrogen_treatment mixed
_refine_ls_matrix_type full
_refine_ls_number_parameters 358
_refine_ls_number_reflns 6684
_refine_ls_number_restraints 12
_refine_ls_restrained_S_all 0.989
_refine_ls_R_factor_all 0.0922
_refine_ls_R_factor_gt 0.0546
_refine_ls_shift/su_max 0.000
_refine_ls_shift/su_mean 0.000
_refine_ls_structure_factor_coef Fsqd
_refine_ls_weighting_details 'w=1/[\s^2^(Fo^2^)+(0.0752P)^2^] where P=(Fo^2^+2Fc^2^)/3'
_refine_ls_weighting_scheme calc
_refine_ls_wR_factor_gt 0.1285
_refine_ls_wR_factor_ref 0.1482
_reflns_Friedel_coverage 0.000
_reflns_number_gt 4224
_reflns_number_total 6684
_reflns_threshold_expression 'I > 2\s(I)'
_cod_data_source_file c7ce01996c1.cif
_cod_data_source_block 2
_cod_depositor_comments 'Adding full bibliography for 7230035--7230039.cif.'
_cod_original_cell_volume 2801.6(10)
_cod_database_code 7230039
_shelx_shelxl_version_number 2018/1
_shelx_space_group_comment
;
The symmetry employed for this shelxl refinement is uniquely defined
by the following loop, which should always be used as a source of
symmetry information in preference to the above space-group names.
They are only intended as comments.
;
_shelx_estimated_absorpt_t_min 0.955
_shelx_estimated_absorpt_t_max 0.973

loop_
_space_group_symop_operation_xyz
'x, y, z'
'-x, y+1/2, -z+1/2'
'-x, -y, -z'
'x, -y-1/2, z-1/2'

loop_
_atom_site_label
_atom_site_type_symbol
_atom_site_fract_x
_atom_site_fract_y
_atom_site_fract_z
_atom_site_U_iso_or_equiv
_atom_site_adp_type
_atom_site_occupancy
_atom_site_site_symmetry_order
_atom_site_calc_flag
_atom_site_refinement_flags_posn
_atom_site_refinement_flags_adp
S1 S 0.74472(3) 0.20141(6) 0.04866(4) 0.05159(19) Uani 1 1 d . .
S2 S 0.80875(3) 0.29680(6) 0.29814(4) 0.04887(19) Uani 1 1 d . .
O1 O 0.06609(10) 0.27192(17) 0.40068(11) 0.0650(5) Uani 1 1 d . .
O2 O 0.45882(9) 0.33673(15) 0.33746(11) 0.0579(5) Uani 1 1 d . .
O3 O 0.08674(10) 0.27677(16) 0.11898(12) 0.0639(5) Uani 1 1 d . .
O4 O 0.48427(9) 0.33416(15) 0.13063(11) 0.0608(5) Uani 1 1 d . .
N1 N 0.16476(10) 0.22291(15) 0.30712(11) 0.0416(4) Uani 1 1 d . .
N2 N 0.33640(10) 0.25089(15) 0.28056(11) 0.0423(4) Uani 1 1 d . .
N3 N 0.20628(10) 0.23535(15) 0.04701(11) 0.0427(4) Uani 1 1 d . .
N4 N 0.38064(10) 0.26532(16) 0.04191(11) 0.0436(4) Uani 1 1 d . .
N5 N 0.89826(12) 0.2503(2) 0.11860(12) 0.0535(5) Uani 1 1 d D .
H5A H 0.9566(6) 0.262(2) 0.1232(13) 0.064 Uiso 1 1 d D U
H5B H 0.8711(12) 0.253(2) 0.1651(9) 0.064 Uiso 1 1 d D U
N6 N 0.89811(11) 0.23050(19) -0.01640(11) 0.0505(5) Uani 1 1 d D .
H6A H 0.8718(11) 0.220(2) -0.0643(8) 0.061 Uiso 1 1 d D U
H6B H 0.9570(6) 0.241(2) -0.0190(12) 0.061 Uiso 1 1 d D U
N7 N 0.65255(12) 0.3402(2) 0.35473(13) 0.0597(6) Uani 1 1 d D .
H7A H 0.5940(6) 0.338(2) 0.3521(13) 0.072 Uiso 1 1 d D U
H7B H 0.6776(12) 0.340(2) 0.4034(8) 0.072 Uiso 1 1 d D U
N8 N 0.65690(12) 0.31584(19) 0.21985(12) 0.0510(5) Uani 1 1 d D .
H8A H 0.5998(6) 0.325(2) 0.2127(12) 0.061 Uiso 1 1 d D U
H8B H 0.6879(11) 0.300(2) 0.1768(9) 0.061 Uiso 1 1 d D U
C1 C 0.05273(18) 0.0737(3) 0.3431(2) 0.0884(10) Uani 1 1 d . .
H1A H 0.004318 0.066564 0.377915 0.133 Uiso 1 1 calc R U
H1B H 0.095171 0.011622 0.356110 0.133 Uiso 1 1 calc R U
H1C H 0.032254 0.063955 0.288630 0.133 Uiso 1 1 calc R U
C2 C 0.09413(14) 0.1972(2) 0.35351(15) 0.0523(6) Uani 1 1 d . .
C3 C 0.20851(14) 0.13218(19) 0.26500(14) 0.0488(5) Uani 1 1 d . .
H3 H 0.178648 0.062905 0.247145 0.059 Uiso 1 1 calc R U
C4 C 0.29202(14) 0.14567(19) 0.25089(14) 0.0487(6) Uani 1 1 d . .
H4 H 0.321584 0.087158 0.221910 0.058 Uiso 1 1 calc R U
C5 C 0.28262(12) 0.35894(17) 0.28313(13) 0.0386(5) Uani 1 1 d . .
C6 C 0.19786(12) 0.34486(18) 0.29743(13) 0.0391(5) Uani 1 1 d . .
C7 C 0.13246(14) 0.4466(2) 0.29258(16) 0.0574(6) Uani 1 1 d . .
H7D H 0.122433 0.476807 0.345340 0.086 Uiso 1 1 calc R U
H7E H 0.078448 0.416883 0.269029 0.086 Uiso 1 1 calc R U
H7C H 0.154587 0.511294 0.260259 0.086 Uiso 1 1 calc R U
C8 C 0.32322(14) 0.47716(19) 0.25876(15) 0.0548(6) Uani 1 1 d . .
H8D H 0.281441 0.523597 0.227310 0.082 Uiso 1 1 calc R U
H8E H 0.373628 0.460867 0.227719 0.082 Uiso 1 1 calc R U
H8C H 0.340606 0.522750 0.305624 0.082 Uiso 1 1 calc R U
C9 C 0.42200(14) 0.2472(2) 0.30756(14) 0.0478(6) Uani 1 1 d . .
C10 C 0.46836(15) 0.1276(2) 0.30025(18) 0.0690(8) Uani 1 1 d . .
H10A H 0.527677 0.135829 0.320186 0.103 Uiso 1 1 calc R U
H10B H 0.468152 0.103422 0.245103 0.103 Uiso 1 1 calc R U
H10C H 0.438993 0.066767 0.330776 0.103 Uiso 1 1 calc R U
C11 C 0.09896(15) 0.0742(2) 0.06897(17) 0.0615(7) Uani 1 1 d . .
H11A H 0.045898 0.061520 0.096961 0.092 Uiso 1 1 calc R U
H11B H 0.143272 0.019332 0.089392 0.092 Uiso 1 1 calc R U
H11C H 0.088381 0.059005 0.012980 0.092 Uiso 1 1 calc R U
C12 C 0.12906(13) 0.2029(2) 0.08074(15) 0.0473(6) Uani 1 1 d . .
C13 C 0.25610(14) 0.1506(2) 0.00403(15) 0.0500(6) Uani 1 1 d . .
H13 H 0.228884 0.085009 -0.021789 0.060 Uiso 1 1 calc R U
C14 C 0.34101(14) 0.1653(2) 0.00086(14) 0.0504(6) Uani 1 1 d . .
H14 H 0.374709 0.111041 -0.027806 0.060 Uiso 1 1 calc R U
C15 C 0.32699(13) 0.37236(19) 0.04518(14) 0.0441(5) Uani 1 1 d . .
C16 C 0.24028(13) 0.35815(19) 0.04829(14) 0.0433(5) Uani 1 1 d . .
C17 C 0.17718(14) 0.4630(2) 0.04214(19) 0.0702(8) Uani 1 1 d . .
H17A H 0.166972 0.494181 0.094619 0.105 Uiso 1 1 calc R U
H17B H 0.122880 0.435464 0.017949 0.105 Uiso 1 1 calc R U
H17C H 0.201344 0.526285 0.009925 0.105 Uiso 1 1 calc R U
C18 C 0.37130(15) 0.4928(2) 0.03148(18) 0.0674(8) Uani 1 1 d . .
H18A H 0.338605 0.538159 -0.008485 0.101 Uiso 1 1 calc R U
H18B H 0.429518 0.478832 0.013687 0.101 Uiso 1 1 calc R U
H18C H 0.374043 0.538414 0.080494 0.101 Uiso 1 1 calc R U
C19 C 0.45872(13) 0.2551(2) 0.08369(15) 0.0472(5) Uani 1 1 d . .
C20 C 0.51154(15) 0.1420(2) 0.06887(18) 0.0676(8) Uani 1 1 d . .
H20A H 0.567079 0.148024 0.097082 0.101 Uiso 1 1 calc R U
H20B H 0.520697 0.134028 0.012631 0.101 Uiso 1 1 calc R U
H20C H 0.480566 0.071851 0.087423 0.101 Uiso 1 1 calc R U
C21 C 0.85419(13) 0.22945(17) 0.05009(13) 0.0384(5) Uani 1 1 d . .
C22 C 0.69912(13) 0.31774(18) 0.29050(14) 0.0412(5) Uani 1 1 d . .

loop_
_atom_site_aniso_label
_atom_site_aniso_U_11
_atom_site_aniso_U_22
_atom_site_aniso_U_33
_atom_site_aniso_U_23
_atom_site_aniso_U_13
_atom_site_aniso_U_12
S1 0.0352(3) 0.0739(4) 0.0458(4) -0.0018(3) 0.0043(2) -0.0071(3)
S2 0.0347(3) 0.0702(4) 0.0416(4) -0.0049(3) -0.0009(2) 0.0014(3)
O1 0.0458(9) 0.0845(12) 0.0657(12) -0.0129(10) 0.0168(8) -0.0100(8)
O2 0.0356(8) 0.0678(11) 0.0701(12) -0.0074(9) -0.0011(8) 0.0003(8)
O3 0.0381(8) 0.0729(12) 0.0812(14) -0.0128(10) 0.0090(8) -0.0051(8)
O4 0.0425(9) 0.0677(11) 0.0711(13) -0.0161(9) -0.0140(8) 0.0019(8)
N1 0.0362(9) 0.0417(10) 0.0471(11) -0.0039(8) 0.0026(8) -0.0034(7)
N2 0.0320(8) 0.0392(9) 0.0557(12) -0.0019(8) 0.0034(8) 0.0045(7)
N3 0.0343(9) 0.0431(10) 0.0505(12) -0.0033(8) -0.0036(8) -0.0003(7)
N4 0.0329(8) 0.0498(11) 0.0477(12) -0.0074(9) -0.0032(8) 0.0021(8)
N5 0.0350(9) 0.0803(14) 0.0453(13) -0.0063(11) 0.0027(9) -0.0078(10)
N6 0.0370(9) 0.0731(14) 0.0418(12) -0.0032(10) 0.0059(8) -0.0008(9)
N7 0.0359(10) 0.0926(16) 0.0507(13) -0.0152(12) 0.0006(9) 0.0015(10)
N8 0.0391(10) 0.0661(13) 0.0473(13) -0.0057(10) -0.0066(9) 0.0044(9)
C1 0.0815(19) 0.087(2) 0.098(3) -0.0142(18) 0.0222(17) -0.0474(17)
C2 0.0375(11) 0.0665(16) 0.0529(16) -0.0032(12) 0.0007(10) -0.0116(11)
C3 0.0513(12) 0.0401(12) 0.0551(15) -0.0070(10) 0.0014(11) -0.0029(10)
C4 0.0496(12) 0.0385(12) 0.0584(16) -0.0103(10) 0.0049(11) 0.0064(10)
C5 0.0336(10) 0.0352(11) 0.0468(13) -0.0048(9) 0.0000(9) 0.0030(8)
C6 0.0369(10) 0.0376(11) 0.0425(13) -0.0037(9) -0.0015(9) 0.0004(9)
C7 0.0432(12) 0.0535(14) 0.0755(19) -0.0013(13) 0.0034(11) 0.0139(11)
C8 0.0473(12) 0.0452(13) 0.0721(18) 0.0010(12) 0.0042(11) -0.0065(10)
C9 0.0360(11) 0.0557(14) 0.0522(15) 0.0040(11) 0.0078(10) 0.0061(10)
C10 0.0485(13) 0.0625(16) 0.096(2) 0.0073(15) 0.0005(14) 0.0206(12)
C11 0.0524(13) 0.0553(15) 0.0763(19) 0.0093(13) -0.0059(12) -0.0102(11)
C12 0.0344(10) 0.0542(14) 0.0527(15) 0.0033(11) -0.0068(10) -0.0043(10)
C13 0.0469(12) 0.0487(13) 0.0537(15) -0.0138(11) -0.0068(11) 0.0005(10)
C14 0.0434(12) 0.0530(13) 0.0543(15) -0.0155(11) -0.0034(11) 0.0040(10)
C15 0.0373(10) 0.0441(12) 0.0507(14) 0.0014(10) -0.0034(9) 0.0005(9)
C16 0.0381(10) 0.0396(11) 0.0519(14) -0.0010(10) -0.0043(9) 0.0023(9)
C17 0.0457(13) 0.0517(14) 0.113(2) 0.0075(15) -0.0056(14) 0.0059(11)
C18 0.0504(13) 0.0564(16) 0.095(2) 0.0099(14) -0.0052(13) -0.0073(11)
C19 0.0317(10) 0.0578(14) 0.0522(15) -0.0018(12) 0.0014(10) 0.0002(10)
C20 0.0441(13) 0.0751(18) 0.083(2) -0.0129(15) -0.0058(13) 0.0158(12)
C21 0.0357(10) 0.0385(11) 0.0411(13) 0.0014(9) 0.0038(9) 0.0008(8)
C22 0.0384(10) 0.0397(11) 0.0451(14) -0.0038(9) -0.0024(10) -0.0027(9)

loop_
_atom_type_symbol
_atom_type_description
_atom_type_scat_dispersion_real
_atom_type_scat_dispersion_imag
_atom_type_scat_source
C C 0.0033 0.0016 'International Tables Vol C Tables 4.2.6.8 and 6.1.1.4'
H H 0.0000 0.0000 'International Tables Vol C Tables 4.2.6.8 and 6.1.1.4'
N N 0.0061 0.0033 'International Tables Vol C Tables 4.2.6.8 and 6.1.1.4'
O O 0.0106 0.0060 'International Tables Vol C Tables 4.2.6.8 and 6.1.1.4'
S S 0.1246 0.1234 'International Tables Vol C Tables 4.2.6.8 and 6.1.1.4'

loop_
_geom_angle_atom_site_label_1
_geom_angle_atom_site_label_2
_geom_angle_atom_site_label_3
_geom_angle
C2 N1 C3 122.25(19)
C2 N1 C6 122.50(18)
C3 N1 C6 115.24(17)
C9 N2 C4 122.10(17)
C9 N2 C5 123.58(17)
C4 N2 C5 114.26(16)
C12 N3 C13 121.65(18)
C12 N3 C16 123.38(18)
C13 N3 C16 114.88(17)
C19 N4 C14 122.38(18)
C19 N4 C15 122.58(18)
C14 N4 C15 114.52(17)
C21 N5 H5A 124.6(14)
C21 N5 H5B 121.2(14)
H5A N5 H5B 114.2(14)
C21 N6 H6A 122.0(13)
C21 N6 H6B 125.0(13)
H6A N6 H6B 113.0(14)
C22 N7 H7A 121.1(14)
C22 N7 H7B 121.0(15)
H7A N7 H7B 116.4(15)
C22 N8 H8A 124.7(14)
C22 N8 H8B 117.8(14)
H8A N8 H8B 117.4(14)
C2 C1 H1A 109.5
C2 C1 H1B 109.5
H1A C1 H1B 109.5
C2 C1 H1C 109.5
H1A C1 H1C 109.5
H1B C1 H1C 109.5
O1 C2 N1 121.6(2)
O1 C2 C1 121.5(2)
N1 C2 C1 117.0(2)
C4 C3 N1 119.5(2)
C4 C3 H3 120.2
N1 C3 H3 120.2
C3 C4 N2 119.0(2)
C3 C4 H4 120.5
N2 C4 H4 120.5
C6 C5 N2 117.91(18)
C6 C5 C8 124.19(18)
N2 C5 C8 117.37(17)
C5 C6 N1 118.32(17)
C5 C6 C7 123.68(19)
N1 C6 C7 117.41(17)
C6 C7 H7D 109.5
C6 C7 H7E 109.5
H7D C7 H7E 109.5
C6 C7 H7C 109.5
H7D C7 H7C 109.5
H7E C7 H7C 109.5
C5 C8 H8D 109.5
C5 C8 H8E 109.5
H8D C8 H8E 109.5
C5 C8 H8C 109.5
H8D C8 H8C 109.5
H8E C8 H8C 109.5
O2 C9 N2 122.0(2)
O2 C9 C10 121.4(2)
N2 C9 C10 116.6(2)
C9 C10 H10A 109.5
C9 C10 H10B 109.5
H10A C10 H10B 109.5
C9 C10 H10C 109.5
H10A C10 H10C 109.5
H10B C10 H10C 109.5
C12 C11 H11A 109.5
C12 C11 H11B 109.5
H11A C11 H11B 109.5
C12 C11 H11C 109.5
H11A C11 H11C 109.5
H11B C11 H11C 109.5
O3 C12 N3 121.2(2)
O3 C12 C11 121.7(2)
N3 C12 C11 117.1(2)
C14 C13 N3 119.4(2)
C14 C13 H13 120.3
N3 C13 H13 120.3
C13 C14 N4 118.9(2)
C13 C14 H14 120.6
N4 C14 H14 120.6
C16 C15 N4 118.38(18)
C16 C15 C18 124.04(19)
N4 C15 C18 116.82(18)
C15 C16 N3 117.72(18)
C15 C16 C17 122.9(2)
N3 C16 C17 118.84(17)
C16 C17 H17A 109.5
C16 C17 H17B 109.5
H17A C17 H17B 109.5
C16 C17 H17C 109.5
H17A C17 H17C 109.5
H17B C17 H17C 109.5
C15 C18 H18A 109.5
C15 C18 H18B 109.5
H18A C18 H18B 109.5
C15 C18 H18C 109.5
H18A C18 H18C 109.5
H18B C18 H18C 109.5
O4 C19 N4 121.6(2)
O4 C19 C20 121.8(2)
N4 C19 C20 116.6(2)
C19 C20 H20A 109.5
C19 C20 H20B 109.5
H20A C20 H20B 109.5
C19 C20 H20C 109.5
H20A C20 H20C 109.5
H20B C20 H20C 109.5
N6 C21 N5 117.94(18)
N6 C21 S1 121.18(17)
N5 C21 S1 120.88(16)
N8 C22 N7 117.67(19)
N8 C22 S2 121.07(17)
N7 C22 S2 121.23(17)

loop_
_geom_bond_atom_site_label_1
_geom_bond_atom_site_label_2
_geom_bond_distance
S1 C21 1.701(2)
S2 C22 1.692(2)
O1 C2 1.224(3)
O2 C9 1.229(3)
O3 C12 1.229(3)
O4 C19 1.225(3)
N1 C2 1.379(3)
N1 C3 1.401(3)
N1 C6 1.440(3)
N2 C9 1.371(3)
N2 C4 1.419(3)
N2 C5 1.443(2)
N3 C12 1.372(3)
N3 C13 1.413(3)
N3 C16 1.442(3)
N4 C19 1.368(3)
N4 C14 1.419(3)
N4 C15 1.433(3)
N5 C21 1.330(3)
N5 H5A 0.901(9)
N5 H5B 0.895(9)
N6 C21 1.318(3)
N6 H6A 0.892(9)
N6 H6B 0.909(9)
N7 C22 1.331(3)
N7 H7A 0.894(9)
N7 H7B 0.888(9)
N8 C22 1.328(3)
N8 H8A 0.883(9)
N8 H8B 0.893(9)
C1 C2 1.502(3)
C1 H1A 0.9600
C1 H1B 0.9600
C1 H1C 0.9600
C3 C4 1.314(3)
C3 H3 0.9300
C4 H4 0.9300
C5 C6 1.334(3)
C5 C8 1.499(3)
C6 C7 1.498(3)
C7 H7D 0.9600
C7 H7E 0.9600
C7 H7C 0.9600
C8 H8D 0.9600
C8 H8E 0.9600
C8 H8C 0.9600
C9 C10 1.497(3)
C10 H10A 0.9600
C10 H10B 0.9600
C10 H10C 0.9600
C11 C12 1.495(3)
C11 H11A 0.9600
C11 H11B 0.9600
C11 H11C 0.9600
C13 C14 1.311(3)
C13 H13 0.9300
C14 H14 0.9300
C15 C16 1.337(3)
C15 C18 1.505(3)
C16 C17 1.501(3)
C17 H17A 0.9600
C17 H17B 0.9600
C17 H17C 0.9600
C18 H18A 0.9600
C18 H18B 0.9600
C18 H18C 0.9600
C19 C20 1.504(3)
C20 H20A 0.9600
C20 H20B 0.9600
C20 H20C 0.9600

loop_
_geom_hbond_atom_site_label_D
_geom_hbond_atom_site_label_H
_geom_hbond_atom_site_label_A
_geom_hbond_distance_DH
_geom_hbond_distance_HA
_geom_hbond_distance_DA
_geom_hbond_angle_DHA
_geom_hbond_site_symmetry_A
_geom_hbond_publ_flag
N5 H5A O3 0.901(9) 1.999(9) 2.895(2) 172(2) 1_655 yes
N6 H6A S2 0.892(9) 2.474(10) 3.363(2) 175.0(19) 4_565 yes
N6 H6B O1 0.909(9) 2.181(16) 2.959(2) 143.1(17) 4_665 yes
N7 H7B S1 0.888(9) 2.647(11) 3.525(2) 170(2) 4_566 yes
N5 H5B S2 0.895(9) 2.497(11) 3.381(2) 170(2) . yes
N8 H8A O4 0.883(9) 2.203(15) 2.995(2) 149.2(18) . yes
N7 H7A O2 0.894(9) 2.074(9) 2.966(2) 176(2) . yes
N8 H8B S1 0.893(9) 2.576(12) 3.440(2) 163.1(19) . yes

loop_
_geom_torsion_atom_site_label_1
_geom_torsion_atom_site_label_2
_geom_torsion_atom_site_label_3
_geom_torsion_atom_site_label_4
_geom_torsion
C3 N1 C2 O1 167.1(2)
C6 N1 C2 O1 -14.0(3)
C3 N1 C2 C1 -13.4(3)
C6 N1 C2 C1 165.6(2)
C2 N1 C3 C4 -151.1(2)
C6 N1 C3 C4 29.9(3)
N1 C3 C4 N2 1.5(3)
C9 N2 C4 C3 144.4(2)
C5 N2 C4 C3 -32.9(3)
C9 N2 C5 C6 -144.7(2)
C4 N2 C5 C6 32.5(3)
C9 N2 C5 C8 43.3(3)
C4 N2 C5 C8 -139.5(2)
N2 C5 C6 N1 -1.7(3)
C8 C5 C6 N1 169.7(2)
N2 C5 C6 C7 -172.8(2)
C8 C5 C6 C7 -1.3(4)
C2 N1 C6 C5 151.5(2)
C3 N1 C6 C5 -29.5(3)
C2 N1 C6 C7 -36.9(3)
C3 N1 C6 C7 142.1(2)
C4 N2 C9 O2 -175.8(2)
C5 N2 C9 O2 1.2(3)
C4 N2 C9 C10 3.2(3)
C5 N2 C9 C10 -179.9(2)
C13 N3 C12 O3 179.0(2)
C16 N3 C12 O3 -4.8(3)
C13 N3 C12 C11 -1.0(3)
C16 N3 C12 C11 175.3(2)
C12 N3 C13 C14 -152.4(2)
C16 N3 C13 C14 31.0(3)
N3 C13 C14 N4 0.9(3)
C19 N4 C14 C13 139.1(2)
C15 N4 C14 C13 -32.7(3)
C19 N4 C15 C16 -139.5(2)
C14 N4 C15 C16 32.3(3)
C19 N4 C15 C18 50.1(3)
C14 N4 C15 C18 -138.1(2)
N4 C15 C16 N3 -0.8(3)
C18 C15 C16 N3 168.8(2)
N4 C15 C16 C17 -172.6(2)
C18 C15 C16 C17 -2.9(4)
C12 N3 C16 C15 152.8(2)
C13 N3 C16 C15 -30.7(3)
C12 N3 C16 C17 -35.1(3)
C13 N3 C16 C17 141.4(2)
C14 N4 C19 O4 -166.2(2)
C15 N4 C19 O4 5.0(3)
C14 N4 C19 C20 13.9(3)
C15 N4 C19 C20 -174.8(2)
